data_7150752
loop_
_publ_author_name
'Plietzsch, Oliver'
'Schilling, Christine Inge'
'Tolev, Mariyan'
'Nieger, Martin'
'Richert, Clemens'
'Muller, Thierry'
'Br\"ase, Stefan'

_publ_section_title
;
 Four-fold click reactions: Generation of tetrahedral methane- and
 adamantane-based building blocks for higher-order molecular assemblies
;
_journal_issue 22
_journal_name_full 'Organic &amp; Biomolecular Chemistry'
_journal_page_first 4734
_journal_page_last 4743
_journal_paper_doi 10.1039/b912189g
_journal_volume 7
_journal_year 2009
_chemical_formula_moiety 'C70 H56 Cl12 N12'
_chemical_formula_sum 'C70 H56 Cl12 N12'
_chemical_formula_weight 1490.67
_chemical_name_common
;1,3,5,7-Tetrakis(4-(1-phenyl-1,2,3-triazol-4-
yl)phenyl)adamantane
;
_chemical_name_systematic
;
1,3,5,7-Tetrakis(4-(1-phenyl-1,2,3-triazol-4-yl)phenyl)adamantane
;
_space_group_IT_number 81
_symmetry_cell_setting tetragonal
_symmetry_space_group_name_Hall 'P -4'
_symmetry_space_group_name_H-M 'P -4'
_atom_sites_solution_hydrogens geom
_atom_sites_solution_primary direct
_atom_sites_solution_secondary difmap
_audit_creation_method SHELXL-97
_cell_angle_alpha 90.00
_cell_angle_beta 90.00
_cell_angle_gamma 90.00
_cell_formula_units_Z 2
_cell_length_a 21.970(3)
_cell_length_b 21.970(3)
_cell_length_c 6.972(1)
_cell_measurement_reflns_used 133
_cell_measurement_temperature 123(2)
_cell_measurement_theta_max 25
_cell_measurement_theta_min 1
_cell_volume 3365.3(8)
_computing_cell_refinement 'EVALCCD (Duisenberg et al., 2003)'
_computing_data_collection 'Collect (Nonius, 1998)'
_computing_data_reduction 'EVALCCD (Duisenberg et al., 2003)'
_computing_molecular_graphics XP
_computing_publication_material 'SHELXL-97 (Sheldrick, 1997)'
_computing_structure_refinement 'SHELXL-97 (Sheldrick, 1997)'
_computing_structure_solution 'SHELXS-97 (Sheldrick, 1990)'
_diffrn_ambient_temperature 123(2)
_diffrn_measured_fraction_theta_full 0.994
_diffrn_measured_fraction_theta_max 0.994
_diffrn_measurement_device_type 'Bruker-Nonius KappaCCD'
_diffrn_measurement_method 'rotation in phi and omega, 1 deg.'
_diffrn_radiation_monochromator graphite
_diffrn_radiation_source 'fine-focus sealed tube'
_diffrn_radiation_type MoK\a
_diffrn_radiation_wavelength 0.71073
_diffrn_reflns_av_R_equivalents 0.0344
_diffrn_reflns_av_sigmaI/netI 0.0490
_diffrn_reflns_limit_h_max 28
_diffrn_reflns_limit_h_min -23
_diffrn_reflns_limit_k_max 27
_diffrn_reflns_limit_k_min -28
_diffrn_reflns_limit_l_max 6
_diffrn_reflns_limit_l_min -9
_diffrn_reflns_number 17869
_diffrn_reflns_theta_full 27.47
_diffrn_reflns_theta_max 27.47
_diffrn_reflns_theta_min 2.93
_exptl_absorpt_coefficient_mu 0.547
_exptl_absorpt_correction_T_max 0.9803
_exptl_absorpt_correction_T_min 0.7900
_exptl_absorpt_correction_type multi-scan
_exptl_absorpt_process_details 'SADABS (Sheldrick, 2008)'
_exptl_crystal_colour colourless
_exptl_crystal_density_diffrn 1.471
_exptl_crystal_density_meas ?
_exptl_crystal_density_method 'not measured'
_exptl_crystal_description plates
_exptl_crystal_F_000 1528
_exptl_crystal_size_max 0.40
_exptl_crystal_size_mid 0.25
_exptl_crystal_size_min 0.15
_refine_diff_density_max 0.909
_refine_diff_density_min -0.456
_refine_diff_density_rms 0.077
_refine_ls_abs_structure_details 'Flack H D (1983), Acta Cryst. A39, 876-881'
_refine_ls_abs_structure_Flack 0.01(6)
_refine_ls_extinction_method none
_refine_ls_goodness_of_fit_ref 1.058
_refine_ls_hydrogen_treatment constr
_refine_ls_matrix_type full
_refine_ls_number_parameters 425
_refine_ls_number_reflns 7550
_refine_ls_number_restraints 0
_refine_ls_restrained_S_all 1.058
_refine_ls_R_factor_all 0.0617
_refine_ls_R_factor_gt 0.0502
_refine_ls_shift/su_max 0.000
_refine_ls_shift/su_mean 0.000
_refine_ls_structure_factor_coef Fsqd
_refine_ls_weighting_details 'calc w=1/[\s^2^(Fo^2^)+(0.0693P)^2^+1.7506P] where P=(Fo^2^+2Fc^2^)/3'
_refine_ls_weighting_scheme calc
_refine_ls_wR_factor_gt 0.1238
_refine_ls_wR_factor_ref 0.1315
_reflns_number_gt 6482
_reflns_number_total 7550
_reflns_threshold_expression >2sigma(I)
_cod_data_source_file b912189g.txt
_cod_data_source_block sb115_hy_compound_4a
_cod_depositor_comments
;
The following automatic conversions were performed:

'_exptl_crystal_density_meas' value 'none' was changed to '?' - the
value is perceived as not measured.

Automatic conversion script
Id: cif_fix_values 3008 2015-01-20 13:52:24Z robertas 
;
_cod_database_code 7150752

loop_
_symmetry_equiv_pos_as_xyz
'x, y, z'
'-x, -y, z'
'y, -x, -z'
'-y, x, -z'

loop_
_atom_site_label
_atom_site_type_symbol
_atom_site_fract_x
_atom_site_fract_y
_atom_site_fract_z
_atom_site_U_iso_or_equiv
_atom_site_adp_type
_atom_site_occupancy
_atom_site_symmetry_multiplicity
_atom_site_calc_flag
_atom_site_refinement_flags
_atom_site_disorder_assembly
_atom_site_disorder_group
C1 C 0.53528(12) 0.42741(12) 1.0018(4) 0.0138(5) Uani 1 1 d . . .
H1A H 0.5699 0.4142 0.9212 0.017 Uiso 1 1 calc R . .
H1B H 0.5234 0.3929 1.0849 0.017 Uiso 1 1 calc R . .
C2 C 0.48147(12) 0.44511(12) 0.8728(4) 0.0134(5) Uani 1 1 d . . .
C3 C 0.5000 0.5000 0.7483(5) 0.0138(7) Uani 1 2 d S . .
H3A H 0.5345 0.4883 0.6648 0.017 Uiso 0.50 1 calc PR . .
H3B H 0.4655 0.5117 0.6648 0.017 Uiso 0.50 1 calc PR . .
C4 C 0.46494(13) 0.39251(12) 0.7382(4) 0.0143(5) Uani 1 1 d . . .
C5 C 0.40721(13) 0.36658(13) 0.7305(4) 0.0192(6) Uani 1 1 d . . .
H5 H 0.3771 0.3791 0.8201 0.023 Uiso 1 1 calc R . .
C6 C 0.39256(13) 0.32245(14) 0.5939(4) 0.0209(6) Uani 1 1 d . . .
H6 H 0.3527 0.3056 0.5908 0.025 Uiso 1 1 calc R . .
C7 C 0.43615(13) 0.30302(13) 0.4620(4) 0.0186(6) Uani 1 1 d . . .
C8 C 0.49489(13) 0.32694(13) 0.4750(4) 0.0182(5) Uani 1 1 d . . .
H8 H 0.5256 0.3129 0.3900 0.022 Uiso 1 1 calc R . .
C9 C 0.50888(13) 0.37098(13) 0.6108(4) 0.0165(5) Uani 1 1 d . . .
H9 H 0.5491 0.3867 0.6171 0.020 Uiso 1 1 calc R . .
C10 C 0.42149(13) 0.25871(13) 0.3118(4) 0.0200(6) Uani 1 1 d . . .
N11 N 0.36862(13) 0.22712(13) 0.3083(4) 0.0272(6) Uani 1 1 d . . .
N12 N 0.36791(12) 0.19116(13) 0.1578(4) 0.0271(6) Uani 1 1 d . . .
N13 N 0.42105(12) 0.19989(12) 0.0654(4) 0.0237(5) Uani 1 1 d . . .
C14 C 0.45487(14) 0.24159(15) 0.1564(4) 0.0263(7) Uani 1 1 d . . .
H14 H 0.4939 0.2561 0.1202 0.032 Uiso 1 1 calc R . .
C15 C 0.43568(15) 0.16419(14) -0.1006(4) 0.0252(6) Uani 1 1 d . . .
C16 C 0.39266(17) 0.15229(16) -0.2358(5) 0.0327(7) Uani 1 1 d . . .
H16 H 0.3530 0.1692 -0.2242 0.039 Uiso 1 1 calc R . .
C17 C 0.40699(18) 0.11543(18) -0.3906(5) 0.0386(9) Uani 1 1 d . . .
H17 H 0.3771 0.1069 -0.4853 0.046 Uiso 1 1 calc R . .
C18 C 0.46408(19) 0.0913(2) -0.4070(6) 0.0439(10) Uani 1 1 d . . .
H18 H 0.4740 0.0665 -0.5142 0.053 Uiso 1 1 calc R . .
C19 C 0.50754(19) 0.1029(2) -0.2680(6) 0.0483(10) Uani 1 1 d . . .
H19 H 0.5469 0.0853 -0.2785 0.058 Uiso 1 1 calc R . .
C20 C 0.49380(17) 0.1399(2) -0.1145(5) 0.0412(9) Uani 1 1 d . . .
H20 H 0.5236 0.1486 -0.0197 0.049 Uiso 1 1 calc R . .
C1' C -0.04393(12) 0.06771(11) 0.4998(4) 0.0124(5) Uani 1 1 d . . .
H1'1 H -0.0798 0.0760 0.5817 0.015 Uiso 1 1 calc R . .
H1'2 H -0.0369 0.1039 0.4180 0.015 Uiso 1 1 calc R . .
C2' C 0.01230(11) 0.05690(12) 0.6278(3) 0.0118(5) Uani 1 1 d . . .
C3' C 0.0000 0.0000 0.7496(5) 0.0115(6) Uani 1 2 d S . .
H3'1 H 0.0356 -0.0077 0.8333 0.014 Uiso 0.50 1 calc PR . .
H3'2 H -0.0356 0.0077 0.8333 0.014 Uiso 0.50 1 calc PR . .
C4' C 0.02185(12) 0.11083(12) 0.7618(4) 0.0133(5) Uani 1 1 d . . .
C5' C -0.02073(12) 0.12405(12) 0.9019(4) 0.0135(5) Uani 1 1 d . . .
H5' H -0.0573 0.1010 0.9064 0.016 Uiso 1 1 calc R . .
C6' C -0.01180(13) 0.16965(12) 1.0352(4) 0.0167(5) Uani 1 1 d . . .
H6' H -0.0424 0.1779 1.1279 0.020 Uiso 1 1 calc R . .
C7' C 0.04176(13) 0.20365(13) 1.0348(4) 0.0171(5) Uani 1 1 d . . .
C8' C 0.08459(14) 0.19221(13) 0.8904(4) 0.0191(6) Uani 1 1 d . . .
H8' H 0.1208 0.2158 0.8840 0.023 Uiso 1 1 calc R . .
C9' C 0.07435(13) 0.14681(12) 0.7572(4) 0.0168(5) Uani 1 1 d . . .
H9' H 0.1038 0.1398 0.6597 0.020 Uiso 1 1 calc R . .
C10' C 0.05131(13) 0.25029(13) 1.1817(4) 0.0194(6) Uani 1 1 d . . .
N11' N 0.08967(12) 0.29838(12) 1.1606(4) 0.0261(6) Uani 1 1 d . . .
N12' N 0.08528(13) 0.33328(12) 1.3125(4) 0.0285(6) Uani 1 1 d . . .
N13' N 0.04499(12) 0.30732(12) 1.4329(4) 0.0235(5) Uani 1 1 d . . .
C14' C 0.02302(14) 0.25563(15) 1.3572(4) 0.0248(6) Uani 1 1 d . . .
H14' H -0.0058 0.2286 1.4126 0.030 Uiso 1 1 calc R . .
C15' C 0.02743(16) 0.33653(16) 1.6100(5) 0.0287(7) Uani 1 1 d . . .
C16' C 0.0542(2) 0.39015(18) 1.6592(6) 0.0450(10) Uani 1 1 d . . .
H16' H 0.0859 0.4071 1.5834 0.054 Uiso 1 1 calc R . .
C17' C 0.0335(2) 0.41967(19) 1.8258(6) 0.0508(11) Uani 1 1 d . . .
H17' H 0.0510 0.4575 1.8619 0.061 Uiso 1 1 calc R . .
C18' C -0.0113(2) 0.3952(2) 1.9360(5) 0.0455(10) Uani 1 1 d . . .
H18' H -0.0247 0.4158 2.0480 0.055 Uiso 1 1 calc R . .
C19' C -0.03654(18) 0.3415(2) 1.8862(5) 0.0408(9) Uani 1 1 d . . .
H19' H -0.0675 0.3244 1.9643 0.049 Uiso 1 1 calc R . .
C20' C -0.01773(16) 0.31079(18) 1.7210(5) 0.0336(8) Uani 1 1 d . . .
H20' H -0.0356 0.2730 1.6860 0.040 Uiso 1 1 calc R . .
C1C C 0.23387(15) 0.18739(16) 0.4320(5) 0.0299(7) Uani 1 1 d . . .
H1C H 0.2759 0.1976 0.3875 0.036 Uiso 1 1 calc R . .
Cl1 Cl 0.23849(4) 0.14120(5) 0.63968(15) 0.0435(2) Uani 1 1 d . . .
Cl2 Cl 0.19528(5) 0.25429(4) 0.48569(14) 0.0457(2) Uani 1 1 d . . .
Cl3 Cl 0.19589(5) 0.14716(5) 0.25084(15) 0.0514(3) Uani 1 1 d . . .
C2C C 0.22477(17) 0.34553(16) 1.0112(5) 0.0348(7) Uani 1 1 d . . .
H2C H 0.1833 0.3368 1.0639 0.042 Uiso 1 1 calc R . .
Cl4 Cl 0.21714(6) 0.38175(5) 0.78442(15) 0.0508(3) Uani 1 1 d . . .
Cl5 Cl 0.26304(6) 0.39413(6) 1.16780(17) 0.0579(3) Uani 1 1 d . . .
Cl6 Cl 0.26379(6) 0.27698(5) 0.98139(15) 0.0518(3) Uani 1 1 d . . .

loop_
_atom_site_aniso_label
_atom_site_aniso_U_11
_atom_site_aniso_U_22
_atom_site_aniso_U_33
_atom_site_aniso_U_23
_atom_site_aniso_U_13
_atom_site_aniso_U_12
C1 0.0155(12) 0.0160(12) 0.0099(11) -0.0016(10) 0.0016(10) 0.0017(10)
C2 0.0173(13) 0.0144(12) 0.0086(11) -0.0006(9) 0.0003(10) -0.0009(10)
C3 0.0137(17) 0.0178(18) 0.0098(15) 0.000 0.000 -0.0022(15)
C4 0.0219(13) 0.0122(12) 0.0088(11) 0.0004(9) -0.0019(10) -0.0014(10)
C5 0.0195(14) 0.0204(14) 0.0176(13) -0.0028(11) 0.0039(10) -0.0009(11)
C6 0.0172(14) 0.0222(14) 0.0231(14) -0.0032(12) 0.0020(11) -0.0057(11)
C7 0.0201(14) 0.0167(13) 0.0191(14) -0.0033(11) -0.0020(10) -0.0014(11)
C8 0.0197(13) 0.0237(14) 0.0114(12) -0.0045(11) 0.0022(10) -0.0001(11)
C9 0.0174(13) 0.0169(13) 0.0153(12) -0.0017(10) -0.0004(10) -0.0006(10)
C10 0.0189(14) 0.0206(14) 0.0205(14) -0.0031(11) -0.0004(11) -0.0021(11)
N11 0.0256(14) 0.0266(14) 0.0294(14) -0.0086(11) 0.0008(11) -0.0066(11)
N12 0.0216(13) 0.0284(14) 0.0312(14) -0.0136(11) 0.0020(11) -0.0054(11)
N13 0.0215(13) 0.0269(14) 0.0227(12) -0.0102(10) -0.0018(10) -0.0012(10)
C14 0.0233(15) 0.0301(16) 0.0255(15) -0.0115(13) -0.0004(12) -0.0083(13)
C15 0.0264(16) 0.0251(16) 0.0241(15) -0.0112(12) -0.0023(12) -0.0019(13)
C16 0.0331(18) 0.0322(18) 0.0329(18) -0.0093(14) -0.0069(14) 0.0027(14)
C17 0.043(2) 0.042(2) 0.0305(18) -0.0124(16) -0.0091(15) -0.0001(17)
C18 0.048(2) 0.051(2) 0.0326(19) -0.0247(17) 0.0002(16) -0.0003(19)
C19 0.0303(19) 0.063(3) 0.052(2) -0.022(2) 0.0045(18) 0.0036(18)
C20 0.0298(19) 0.056(2) 0.038(2) -0.0159(18) -0.0035(16) -0.0041(17)
C1' 0.0146(12) 0.0119(11) 0.0107(11) -0.0004(10) -0.0026(10) 0.0003(9)
C2' 0.0108(11) 0.0161(12) 0.0087(11) -0.0003(9) -0.0003(9) 0.0001(9)
C3' 0.0164(18) 0.0107(17) 0.0074(14) 0.000 0.000 0.0000(14)
C4' 0.0164(13) 0.0124(12) 0.0111(11) 0.0005(9) -0.0027(10) -0.0007(10)
C5' 0.0142(12) 0.0138(12) 0.0126(11) 0.0004(10) -0.0013(9) -0.0008(10)
C6' 0.0195(13) 0.0167(13) 0.0138(13) -0.0017(10) 0.0020(10) 0.0030(10)
C7' 0.0211(13) 0.0153(13) 0.0149(13) -0.0025(10) -0.0016(10) 0.0004(10)
C8' 0.0222(14) 0.0173(13) 0.0178(13) -0.0032(10) 0.0012(11) -0.0045(11)
C9' 0.0188(13) 0.0174(13) 0.0142(12) -0.0003(10) 0.0034(10) -0.0001(10)
C10' 0.0192(14) 0.0177(14) 0.0214(14) -0.0017(11) -0.0015(11) 0.0003(11)
N11' 0.0288(14) 0.0223(13) 0.0272(13) -0.0073(11) 0.0025(11) -0.0035(10)
N12' 0.0344(15) 0.0219(13) 0.0291(14) -0.0097(11) -0.0020(12) -0.0022(11)
N13' 0.0237(13) 0.0254(13) 0.0215(12) -0.0081(10) -0.0038(10) 0.0015(10)
C14' 0.0264(16) 0.0261(15) 0.0218(14) -0.0078(12) 0.0008(12) -0.0037(12)
C15' 0.0334(18) 0.0296(17) 0.0231(15) -0.0123(13) -0.0079(13) 0.0108(14)
C16' 0.070(3) 0.034(2) 0.0315(18) -0.0110(16) 0.0029(19) -0.0105(19)
C17' 0.078(3) 0.033(2) 0.041(2) -0.0181(18) 0.003(2) -0.005(2)
C18' 0.060(3) 0.047(2) 0.0297(18) -0.0150(17) -0.0032(17) 0.020(2)
C19' 0.037(2) 0.060(3) 0.0253(16) -0.0065(16) 0.0016(15) 0.0188(18)
C20' 0.0323(18) 0.045(2) 0.0237(15) -0.0101(14) -0.0046(13) 0.0089(15)
C1C 0.0243(16) 0.0290(17) 0.0363(17) -0.0048(14) 0.0020(13) -0.0071(13)
Cl1 0.0322(5) 0.0413(5) 0.0569(6) 0.0131(4) -0.0014(4) 0.0009(4)
Cl2 0.0602(6) 0.0355(5) 0.0415(5) -0.0024(4) 0.0004(4) 0.0113(4)
Cl3 0.0522(6) 0.0494(6) 0.0526(6) -0.0188(5) -0.0047(5) -0.0158(5)
C2C 0.0366(19) 0.0312(18) 0.0365(18) -0.0020(15) 0.0057(16) -0.0023(14)
Cl4 0.0731(8) 0.0320(5) 0.0473(5) 0.0015(4) -0.0004(5) 0.0063(5)
Cl5 0.0637(7) 0.0555(7) 0.0544(6) -0.0166(5) -0.0068(5) -0.0125(5)
Cl6 0.0694(7) 0.0389(5) 0.0470(5) 0.0053(4) 0.0066(5) 0.0146(5)

loop_
_atom_type_symbol
_atom_type_description
_atom_type_scat_dispersion_real
_atom_type_scat_dispersion_imag
_atom_type_scat_source
C C 0.0033 0.0016 'International Tables Vol C Tables 4.2.6.8 and 6.1.1.4'
H H 0.0000 0.0000 'International Tables Vol C Tables 4.2.6.8 and 6.1.1.4'
N N 0.0061 0.0033 'International Tables Vol C Tables 4.2.6.8 and 6.1.1.4'
Cl Cl 0.1484 0.1585 'International Tables Vol C Tables 4.2.6.8 and 6.1.1.4'

loop_
_geom_angle_atom_site_label_1
_geom_angle_atom_site_label_2
_geom_angle_atom_site_label_3
_geom_angle
_geom_angle_site_symmetry_1
_geom_angle_site_symmetry_3
_geom_angle_publ_flag
C2 C1 C2 110.7(2) . 4_657 ?
C2 C1 H1A 109.5 . . ?
C2 C1 H1A 109.5 4_657 . ?
C2 C1 H1B 109.5 . . ?
C2 C1 H1B 109.5 4_657 . ?
H1A C1 H1B 108.1 . . ?
C4 C2 C1 110.5(2) . . ?
C4 C2 C1 112.1(2) . 3_567 ?
C1 C2 C1 109.44(18) . 3_567 ?
C4 C2 C3 107.9(2) . . ?
C1 C2 C3 109.0(2) . . ?
C1 C2 C3 107.78(19) 3_567 . ?
C2 C3 C2 111.4(3) 2_665 . ?
C2 C3 H3A 109.3 2_665 . ?
C2 C3 H3A 109.3 . . ?
C2 C3 H3B 109.3 2_665 . ?
C2 C3 H3B 109.3 . . ?
H3A C3 H3B 108.0 . . ?
C5 C4 C9 117.9(2) . . ?
C5 C4 C2 123.2(2) . . ?
C9 C4 C2 118.8(2) . . ?
C4 C5 C6 121.4(3) . . ?
C4 C5 H5 119.3 . . ?
C6 C5 H5 119.3 . . ?
C7 C6 C5 120.2(3) . . ?
C7 C6 H6 119.9 . . ?
C5 C6 H6 119.9 . . ?
C6 C7 C8 118.5(3) . . ?
C6 C7 C10 121.6(3) . . ?
C8 C7 C10 120.0(3) . . ?
C9 C8 C7 120.8(2) . . ?
C9 C8 H8 119.6 . . ?
C7 C8 H8 119.6 . . ?
C8 C9 C4 121.2(3) . . ?
C8 C9 H9 119.4 . . ?
C4 C9 H9 119.4 . . ?
N11 C10 C14 107.8(3) . . ?
N11 C10 C7 122.8(3) . . ?
C14 C10 C7 129.3(3) . . ?
N12 N11 C10 109.5(3) . . ?
N11 N12 N13 106.6(2) . . ?
C14 N13 N12 110.6(2) . . ?
C14 N13 C15 129.2(3) . . ?
N12 N13 C15 120.2(2) . . ?
N13 C14 C10 105.5(3) . . ?
N13 C14 H14 127.3 . . ?
C10 C14 H14 127.3 . . ?
C16 C15 C20 121.2(3) . . ?
C16 C15 N13 120.6(3) . . ?
C20 C15 N13 118.2(3) . . ?
C15 C16 C17 119.6(3) . . ?
C15 C16 H16 120.2 . . ?
C17 C16 H16 120.2 . . ?
C18 C17 C16 120.0(3) . . ?
C18 C17 H17 120.0 . . ?
C16 C17 H17 120.0 . . ?
C17 C18 C19 120.2(3) . . ?
C17 C18 H18 119.9 . . ?
C19 C18 H18 119.9 . . ?
C20 C19 C18 120.1(4) . . ?
C20 C19 H19 120.0 . . ?
C18 C19 H19 120.0 . . ?
C19 C20 C15 118.9(3) . . ?
C19 C20 H20 120.6 . . ?
C15 C20 H20 120.6 . . ?
C2' C1' C2' 111.2(2) 4_556 . ?
C2' C1' H1'1 109.4 4_556 . ?
C2' C1' H1'1 109.4 . . ?
C2' C1' H1'2 109.4 4_556 . ?
C2' C1' H1'2 109.4 . . ?
H1'1 C1' H1'2 108.0 . . ?
C4' C2' C1' 113.0(2) . 3_556 ?
C4' C2' C3' 108.6(2) . . ?
C1' C2' C3' 108.02(19) 3_556 . ?
C4' C2' C1' 110.2(2) . . ?
C1' C2' C1' 109.17(17) 3_556 . ?
C3' C2' C1' 107.73(19) . . ?
C2' C3' C2' 112.8(3) 2 . ?
C2' C3' H3'1 109.0 2 . ?
C2' C3' H3'1 109.0 . . ?
C2' C3' H3'2 109.0 2 . ?
C2' C3' H3'2 109.0 . . ?
H3'1 C3' H3'2 107.8 . . ?
C5' C4' C9' 117.1(2) . . ?
C5' C4' C2' 120.2(2) . . ?
C9' C4' C2' 122.6(2) . . ?
C6' C5' C4' 122.1(2) . . ?
C6' C5' H5' 118.9 . . ?
C4' C5' H5' 118.9 . . ?
C5' C6' C7' 120.5(3) . . ?
C5' C6' H6' 119.7 . . ?
C7' C6' H6' 119.7 . . ?
C6' C7' C8' 118.2(2) . . ?
C6' C7' C10' 119.7(2) . . ?
C8' C7' C10' 122.2(3) . . ?
C9' C8' C7' 120.2(3) . . ?
C9' C8' H8' 119.9 . . ?
C7' C8' H8' 119.9 . . ?
C8' C9' C4' 121.8(3) . . ?
C8' C9' H9' 119.1 . . ?
C4' C9' H9' 119.1 . . ?
N11' C10' C14' 108.0(3) . . ?
N11' C10' C7' 123.8(3) . . ?
C14' C10' C7' 128.1(3) . . ?
N12' N11' C10' 108.7(3) . . ?
N11' N12' N13' 107.7(2) . . ?
C14' N13' N12' 110.5(2) . . ?
C14' N13' C15' 128.0(3) . . ?
N12' N13' C15' 121.4(3) . . ?
N13' C14' C10' 105.0(3) . . ?
N13' C14' H14' 127.5 . . ?
C10' C14' H14' 127.5 . . ?
C16' C15' C20' 121.6(3) . . ?
C16' C15' N13' 119.0(3) . . ?
C20' C15' N13' 119.3(3) . . ?
C15' C16' C17' 117.9(4) . . ?
C15' C16' H16' 121.1 . . ?
C17' C16' H16' 121.1 . . ?
C18' C17' C16' 121.2(4) . . ?
C18' C17' H17' 119.4 . . ?
C16' C17' H17' 119.4 . . ?
C19' C18' C17' 119.9(3) . . ?
C19' C18' H18' 120.1 . . ?
C17' C18' H18' 120.1 . . ?
C18' C19' C20' 120.9(4) . . ?
C18' C19' H19' 119.6 . . ?
C20' C19' H19' 119.6 . . ?
C15' C20' C19' 118.5(4) . . ?
C15' C20' H20' 120.8 . . ?
C19' C20' H20' 120.8 . . ?
Cl2 C1C Cl3 110.4(2) . . ?
Cl2 C1C Cl1 109.68(19) . . ?
Cl3 C1C Cl1 109.11(19) . . ?
Cl2 C1C H1C 109.2 . . ?
Cl3 C1C H1C 109.2 . . ?
Cl1 C1C H1C 109.2 . . ?
Cl5 C2C Cl6 111.5(2) . . ?
Cl5 C2C Cl4 109.2(2) . . ?
Cl6 C2C Cl4 109.1(2) . . ?
Cl5 C2C H2C 109.0 . . ?
Cl6 C2C H2C 109.0 . . ?
Cl4 C2C H2C 109.0 . . ?

loop_
_geom_bond_atom_site_label_1
_geom_bond_atom_site_label_2
_geom_bond_distance
_geom_bond_site_symmetry_2
_geom_bond_publ_flag
C1 C2 1.536(4) . ?
C1 C2 1.536(3) 4_657 ?
C1 H1A 0.9900 . ?
C1 H1B 0.9900 . ?
C2 C4 1.532(3) . ?
C2 C1 1.536(3) 3_567 ?
C2 C3 1.541(3) . ?
C3 C2 1.541(3) 2_665 ?
C3 H3A 0.9900 . ?
C3 H3B 0.9900 . ?
C4 C5 1.391(4) . ?
C4 C9 1.394(4) . ?
C5 C6 1.397(4) . ?
C5 H5 0.9500 . ?
C6 C7 1.395(4) . ?
C6 H6 0.9500 . ?
C7 C8 1.396(4) . ?
C7 C10 1.466(4) . ?
C8 C9 1.388(4) . ?
C8 H8 0.9500 . ?
C9 H9 0.9500 . ?
C10 N11 1.353(4) . ?
C10 C14 1.361(4) . ?
N11 N12 1.313(4) . ?
N12 N13 1.347(4) . ?
N13 C14 1.339(4) . ?
N13 C15 1.435(4) . ?
C14 H14 0.9500 . ?
C15 C16 1.360(5) . ?
C15 C20 1.387(5) . ?
C16 C17 1.385(5) . ?
C16 H16 0.9500 . ?
C17 C18 1.366(6) . ?
C17 H17 0.9500 . ?
C18 C19 1.384(6) . ?
C18 H18 0.9500 . ?
C19 C20 1.377(5) . ?
C19 H19 0.9500 . ?
C20 H20 0.9500 . ?
C1' C2' 1.534(3) 4_556 ?
C1' C2' 1.543(3) . ?
C1' H1'1 0.9900 . ?
C1' H1'2 0.9900 . ?
C2' C4' 1.523(4) . ?
C2' C1' 1.534(3) 3_556 ?
C2' C3' 1.535(3) . ?
C3' C2' 1.535(3) 2 ?
C3' H3'1 0.9900 . ?
C3' H3'2 0.9900 . ?
C4' C5' 1.383(4) . ?
C4' C9' 1.399(4) . ?
C5' C6' 1.381(4) . ?
C5' H5' 0.9500 . ?
C6' C7' 1.394(4) . ?
C6' H6' 0.9500 . ?
C7' C8' 1.401(4) . ?
C7' C10' 1.464(4) . ?
C8' C9' 1.381(4) . ?
C8' H8' 0.9500 . ?
C9' H9' 0.9500 . ?
C10' N11' 1.360(4) . ?
C10' C14' 1.377(4) . ?
N11' N12' 1.311(4) . ?
N12' N13' 1.347(4) . ?
N13' C14' 1.342(4) . ?
N13' C15' 1.444(4) . ?
C14' H14' 0.9500 . ?
C15' C16' 1.360(5) . ?
C15' C20' 1.380(5) . ?
C16' C17' 1.406(6) . ?
C16' H16' 0.9500 . ?
C17' C18' 1.359(7) . ?
C17' H17' 0.9500 . ?
C18' C19' 1.347(6) . ?
C18' H18' 0.9500 . ?
C19' C20' 1.398(5) . ?
C19' H19' 0.9500 . ?
C20' H20' 0.9500 . ?
C1C Cl2 1.738(4) . ?
C1C Cl3 1.753(3) . ?
C1C Cl1 1.771(4) . ?
C1C H1C 1.0000 . ?
C2C Cl5 1.743(4) . ?
C2C Cl6 1.745(4) . ?
C2C Cl4 1.778(4) . ?
C2C H2C 1.0000 . ?

loop_
_geom_hbond_atom_site_label_D
_geom_hbond_atom_site_label_H
_geom_hbond_atom_site_label_A
_geom_hbond_distance_DH
_geom_hbond_distance_HA
_geom_hbond_distance_DA
_geom_hbond_angle_DHA
_geom_hbond_site_symmetry_A
C1C H1C N11 1.00 2.21 3.205(4) 174.7 .
C1C H1C N12 1.00 2.58 3.512(4) 154.6 .
C2C H2C N11' 1.00 2.32 3.312(5) 169.1 .
C2C H2C N12' 1.00 2.77 3.725(5) 160.8 .
C16 H16 Cl1 0.95 2.76 3.505(4) 136.1 1_554

loop_
_geom_torsion_atom_site_label_1
_geom_torsion_atom_site_label_2
_geom_torsion_atom_site_label_3
_geom_torsion_atom_site_label_4
_geom_torsion
_geom_torsion_site_symmetry_1
_geom_torsion_site_symmetry_2
_geom_torsion_site_symmetry_3
_geom_torsion_site_symmetry_4
_geom_torsion_publ_flag
C2 C1 C2 C4 176.1(2) 4_657 . . . ?
C2 C1 C2 C1 -60.0(2) 4_657 . . 3_567 ?
C2 C1 C2 C3 57.6(3) 4_657 . . . ?
C4 C2 C3 C2 -179.0(2) . . . 2_665 ?
C1 C2 C3 C2 -58.97(16) . . . 2_665 ?
C1 C2 C3 C2 59.70(16) 3_567 . . 2_665 ?
C1 C2 C4 C5 123.2(3) . . . . ?
C1 C2 C4 C5 0.8(4) 3_567 . . . ?
C3 C2 C4 C5 -117.8(3) . . . . ?
C1 C2 C4 C9 -59.6(3) . . . . ?
C1 C2 C4 C9 178.0(2) 3_567 . . . ?
C3 C2 C4 C9 59.4(3) . . . . ?
C9 C4 C5 C6 -3.0(4) . . . . ?
C2 C4 C5 C6 174.2(3) . . . . ?
C4 C5 C6 C7 0.5(4) . . . . ?
C5 C6 C7 C8 2.4(4) . . . . ?
C5 C6 C7 C10 -177.4(3) . . . . ?
C6 C7 C8 C9 -2.8(4) . . . . ?
C10 C7 C8 C9 177.1(3) . . . . ?
C7 C8 C9 C4 0.1(4) . . . . ?
C5 C4 C9 C8 2.7(4) . . . . ?
C2 C4 C9 C8 -174.6(2) . . . . ?
C6 C7 C10 N11 -10.3(5) . . . . ?
C8 C7 C10 N11 169.9(3) . . . . ?
C6 C7 C10 C14 169.3(3) . . . . ?
C8 C7 C10 C14 -10.5(5) . . . . ?
C14 C10 N11 N12 0.1(4) . . . . ?
C7 C10 N11 N12 179.8(3) . . . . ?
C10 N11 N12 N13 0.3(4) . . . . ?
N11 N12 N13 C14 -0.5(4) . . . . ?
N11 N12 N13 C15 176.4(3) . . . . ?
N12 N13 C14 C10 0.6(4) . . . . ?
C15 N13 C14 C10 -176.0(3) . . . . ?
N11 C10 C14 N13 -0.4(4) . . . . ?
C7 C10 C14 N13 179.9(3) . . . . ?
C14 N13 C15 C16 -141.7(4) . . . . ?
N12 N13 C15 C16 42.0(5) . . . . ?
C14 N13 C15 C20 41.3(5) . . . . ?
N12 N13 C15 C20 -135.0(4) . . . . ?
C20 C15 C16 C17 -0.2(6) . . . . ?
N13 C15 C16 C17 -177.1(3) . . . . ?
C15 C16 C17 C18 -0.1(6) . . . . ?
C16 C17 C18 C19 0.9(7) . . . . ?
C17 C18 C19 C20 -1.4(7) . . . . ?
C18 C19 C20 C15 1.1(7) . . . . ?
C16 C15 C20 C19 -0.3(6) . . . . ?
N13 C15 C20 C19 176.6(4) . . . . ?
C2' C1' C2' C4' -176.5(2) 4_556 . . . ?
C2' C1' C2' C1' 58.88(19) 4_556 . . 3_556 ?
C2' C1' C2' C3' -58.2(3) 4_556 . . . ?
C4' C2' C3' C2' 178.2(2) . . . 2 ?
C1' C2' C3' C2' -58.94(15) 3_556 . . 2 ?
C1' C2' C3' C2' 58.87(15) . . . 2 ?
C1' C2' C4' C5' -172.3(2) 3_556 . . . ?
C3' C2' C4' C5' -52.5(3) . . . . ?
C1' C2' C4' C5' 65.3(3) . . . . ?
C1' C2' C4' C9' 4.2(3) 3_556 . . . ?
C3' C2' C4' C9' 124.0(2) . . . . ?
C1' C2' C4' C9' -118.2(3) . . . . ?
C9' C4' C5' C6' -1.6(4) . . . . ?
C2' C4' C5' C6' 175.1(2) . . . . ?
C4' C5' C6' C7' -1.1(4) . . . . ?
C5' C6' C7' C8' 3.0(4) . . . . ?
C5' C6' C7' C10' -177.8(3) . . . . ?
C6' C7' C8' C9' -2.3(4) . . . . ?
C10' C7' C8' C9' 178.5(3) . . . . ?
C7' C8' C9' C4' -0.4(4) . . . . ?
C5' C4' C9' C8' 2.3(4) . . . . ?
C2' C4' C9' C8' -174.3(3) . . . . ?
C6' C7' C10' N11' -157.0(3) . . . . ?
C8' C7' C10' N11' 22.1(4) . . . . ?
C6' C7' C10' C14' 20.2(5) . . . . ?
C8' C7' C10' C14' -160.6(3) . . . . ?
C14' C10' N11' N12' -1.2(4) . . . . ?
C7' C10' N11' N12' 176.5(3) . . . . ?
C10' N11' N12' N13' 1.0(3) . . . . ?
N11' N12' N13' C14' -0.5(4) . . . . ?
N11' N12' N13' C15' -176.5(3) . . . . ?
N12' N13' C14' C10' -0.3(3) . . . . ?
C15' N13' C14' C10' 175.5(3) . . . . ?
N11' C10' C14' N13' 0.9(3) . . . . ?
C7' C10' C14' N13' -176.7(3) . . . . ?
C14' N13' C15' C16' -178.1(4) . . . . ?
N12' N13' C15' C16' -2.8(5) . . . . ?
C14' N13' C15' C20' -0.8(5) . . . . ?
N12' N13' C15' C20' 174.6(3) . . . . ?
C20' C15' C16' C17' -1.4(6) . . . . ?
N13' C15' C16' C17' 175.9(4) . . . . ?
C15' C16' C17' C18' 0.9(7) . . . . ?
C16' C17' C18' C19' 0.1(7) . . . . ?
C17' C18' C19' C20' -0.6(6) . . . . ?
C16' C15' C20' C19' 0.9(5) . . . . ?
N13' C15' C20' C19' -176.4(3) . . . . ?
C18' C19' C20' C15' 0.1(5) . . . . ?
